data_2238740
loop_
_publ_author_name
'Derabli, Chamseddine'
'Boulcina, Raouf'
'Bouacida, Sofiane'
'Merazig, Hocine'
'Debache, Abdelmadjid'

_publ_section_title
;
 2-(2-Chloro-8-methylquinolin-3-yl)-4-phenyl-1,2-dihydroquinazoline
;
_journal_coeditor_code HG5353
_journal_issue 11
_journal_name_full 'Acta Crystallographica Section E'
_journal_page_first o1719
_journal_page_last o1720
_journal_paper_doi 10.1107/S1600536813029334
_journal_volume 69
_journal_year 2013
_chemical_formula_iupac 'C24 H18 Cl N3'
_chemical_formula_moiety 'C24 H18 Cl N3'
_chemical_formula_sum 'C24 H18 Cl N3'
_chemical_formula_weight 383.86
_chemical_name_systematic
;
2-(2-Chloro-8-methylquinolin-3-yl)-4-phenyl-1,2-dihydroquinazoline
;
_space_group_IT_number 14
_symmetry_cell_setting monoclinic
_symmetry_space_group_name_Hall '-P 2ybc'
_symmetry_space_group_name_H-M 'P 1 21/c 1'
_atom_sites_solution_hydrogens geom
_atom_sites_solution_primary direct
_atom_sites_solution_secondary difmap
_audit_conform_dict_name cif_core.dic
_audit_conform_dict_version 2.3
_audit_creation_method 'WinGX routine CIF_UPDATE'
_cell_angle_alpha 90
_cell_angle_beta 119.696(6)
_cell_angle_gamma 90
_cell_formula_units_Z 4
_cell_length_a 14.4553(13)
_cell_length_b 8.7501(9)
_cell_length_c 16.8630(16)
_cell_measurement_reflns_used 4868
_cell_measurement_temperature 150(2)
_cell_measurement_theta_max 25.05
_cell_measurement_theta_min 2.43
_cell_volume 1852.8(3)
_computing_cell_refinement '<i>SAINT</i> (Bruker, 2011)'
_computing_data_collection '<i>APEX2</i> (Bruker, 2011)'
_computing_data_reduction '<i>SAINT</i> (Bruker, 2011)'
_computing_molecular_graphics
;
<i>ORTEP-3 for Windows</i> (Farrugia, 2012) and
<i>DIAMOND</i> (Brandenburg & Berndt, 2001)
;
_computing_publication_material '<i>WinGX</i> (Farrugia, 2012)'
_computing_structure_refinement '<i>SHELXL97</i> (Sheldrick, 2008)'
_computing_structure_solution '<i>SIR2002</i> (Burla <i>et al.</i>, 2003)'
_diffrn_ambient_temperature 150(2)
_diffrn_measured_fraction_theta_full 0.997
_diffrn_measured_fraction_theta_max 0.997
_diffrn_measurement_device_type 'Bruker APEXII CCD area-detector'
_diffrn_measurement_method '\f and \w scans'
_diffrn_radiation_monochromator graphite
_diffrn_radiation_type MoK\a
_diffrn_radiation_wavelength 0.71073
_diffrn_reflns_av_R_equivalents 0.0266
_diffrn_reflns_limit_h_max 17
_diffrn_reflns_limit_h_min -17
_diffrn_reflns_limit_k_max 10
_diffrn_reflns_limit_k_min -10
_diffrn_reflns_limit_l_max 20
_diffrn_reflns_limit_l_min -20
_diffrn_reflns_number 10282
_diffrn_reflns_theta_full 25.06
_diffrn_reflns_theta_max 25.06
_diffrn_reflns_theta_min 2.71
_exptl_absorpt_coefficient_mu 0.221
_exptl_absorpt_correction_T_max 1.0000
_exptl_absorpt_correction_T_min 0.9590
_exptl_absorpt_correction_type multi-scan
_exptl_absorpt_process_details '(SADABS; Sheldrick, 2002)'
_exptl_crystal_colour colourless
_exptl_crystal_density_diffrn 1.376
_exptl_crystal_density_method 'not measured'
_exptl_crystal_description Stick
_exptl_crystal_F_000 800
_exptl_crystal_size_max 0.12
_exptl_crystal_size_mid 0.04
_exptl_crystal_size_min 0.02
_refine_diff_density_max 0.261
_refine_diff_density_min -0.264
_refine_ls_extinction_method none
_refine_ls_goodness_of_fit_ref 1.061
_refine_ls_hydrogen_treatment constr
_refine_ls_matrix_type full
_refine_ls_number_parameters 254
_refine_ls_number_reflns 3276
_refine_ls_number_restraints 0
_refine_ls_restrained_S_all 1.061
_refine_ls_R_factor_all 0.037
_refine_ls_R_factor_gt 0.0312
_refine_ls_shift/su_max 0.001
_refine_ls_shift/su_mean 0
_refine_ls_structure_factor_coef Fsqd
_refine_ls_weighting_details 'calc w=1/[\s^2^(Fo^2^)+(0.0364P)^2^+0.8263P] where P=(Fo^2^+2Fc^2^)/3'
_refine_ls_weighting_scheme calc
_refine_ls_wR_factor_gt 0.0787
_refine_ls_wR_factor_ref 0.0823
_reflns_number_gt 2894
_reflns_number_total 3276
_reflns_threshold_expression I>2sigma(I)
_cod_data_source_file hg5353.cif
_cod_data_source_block I
_cod_original_sg_symbol_H-M 'P 21/c'
_cod_database_code 2238740

loop_
_symmetry_equiv_pos_site_id
_symmetry_equiv_pos_as_xyz
1 x,y,z
2 -x,1/2+y,1/2-z
3 -x,-y,-z
4 x,1/2-y,1/2+z

loop_
_atom_site_type_symbol
_atom_site_label
_atom_site_fract_x
_atom_site_fract_y
_atom_site_fract_z
_atom_site_U_iso_or_equiv
_atom_site_adp_type
_atom_site_calc_flag
_atom_site_refinement_flags
_atom_site_occupancy
_atom_site_symmetry_multiplicity
C C1 0.69552(11) 0.67980(16) 0.79870(9) 0.0147(3) Uani d . 1 1
C C2 0.59188(11) 0.61713(15) 0.74927(9) 0.0127(3) Uani d . 1 1
C C3 0.57150(11) 0.53348(16) 0.67390(9) 0.0146(3) Uani d . 1 1
H H3 0.5049 0.4887 0.6391 0.018 Uiso calc R 1 1
C C4 0.64981(11) 0.51388(16) 0.64785(9) 0.0159(3) Uani d . 1 1
C C5 0.63045(12) 0.43142(17) 0.56897(10) 0.0209(3) Uani d . 1 1
H H5 0.5646 0.3853 0.5328 0.025 Uiso calc R 1 1
C C6 0.70818(13) 0.41953(19) 0.54594(11) 0.0254(4) Uani d . 1 1
H H6 0.6951 0.3665 0.4936 0.031 Uiso calc R 1 1
C C7 0.80782(13) 0.4873(2) 0.60120(11) 0.0282(4) Uani d . 1 1
H H7 0.8602 0.4765 0.5849 0.034 Uiso calc R 1 1
C C8 0.83123(12) 0.5691(2) 0.67858(11) 0.0269(4) Uani d . 1 1
C C9 0.93732(14) 0.6438(3) 0.73654(13) 0.0489(6) Uani d . 1 1
H H9A 0.9794 0.6349 0.7071 0.073 Uiso calc R 1 1
H H9B 0.9734 0.5944 0.795 0.073 Uiso calc R 1 1
H H9C 0.927 0.7498 0.7446 0.073 Uiso calc R 1 1
C C10 0.74979(11) 0.58353(17) 0.70258(10) 0.0178(3) Uani d . 1 1
C C11 0.50792(11) 0.63352(16) 0.77731(9) 0.0131(3) Uani d . 1 1
H H11 0.5314 0.7111 0.8254 0.016 Uiso calc R 1 1
C C12 0.32475(11) 0.66315(15) 0.71152(9) 0.0138(3) Uani d . 1 1
C C13 0.21909(11) 0.71284(16) 0.63629(10) 0.0146(3) Uani d . 1 1
C C14 0.21119(11) 0.84104(17) 0.58439(10) 0.0167(3) Uani d . 1 1
H H14 0.2721 0.8973 0.5986 0.02 Uiso calc R 1 1
C C15 0.11447(11) 0.88597(18) 0.51219(10) 0.0202(3) Uani d . 1 1
H H15 0.1106 0.9722 0.4785 0.024 Uiso calc R 1 1
C C16 0.02306(12) 0.80291(18) 0.48979(10) 0.0217(3) Uani d . 1 1
H H16 -0.0421 0.8325 0.4409 0.026 Uiso calc R 1 1
C C17 0.02994(12) 0.67590(18) 0.54081(11) 0.0223(3) Uani d . 1 1
H H17 -0.0313 0.6204 0.5264 0.027 Uiso calc R 1 1
C C18 0.12673(11) 0.62970(17) 0.61323(10) 0.0193(3) Uani d . 1 1
H H18 0.1302 0.5431 0.6466 0.023 Uiso calc R 1 1
C C19 0.33313(11) 0.58635(16) 0.79269(10) 0.0158(3) Uani d . 1 1
C C20 0.25708(12) 0.59518(18) 0.82105(10) 0.0215(3) Uani d . 1 1
H H20 0.2009 0.6641 0.7931 0.026 Uiso calc R 1 1
C C21 0.26503(13) 0.5023(2) 0.89021(11) 0.0261(4) Uani d . 1 1
H H21 0.2146 0.5094 0.909 0.031 Uiso calc R 1 1
C C22 0.34775(13) 0.39837(19) 0.93189(10) 0.0237(4) Uani d . 1 1
H H22 0.3507 0.333 0.9765 0.028 Uiso calc R 1 1
C C23 0.42583(12) 0.39113(17) 0.90769(10) 0.0192(3) Uani d . 1 1
H H23 0.482 0.3226 0.9367 0.023 Uiso calc R 1 1
C C24 0.41994(11) 0.48728(16) 0.83933(9) 0.0145(3) Uani d . 1 1
N N1 0.77105(9) 0.66658(15) 0.77866(8) 0.0185(3) Uani d . 1 1
N N2 0.40582(9) 0.68184(13) 0.69974(8) 0.0136(3) Uani d . 1 1
N N3 0.49626(9) 0.48955(14) 0.81327(8) 0.0177(3) Uani d . 1 1
H H3N 0.5343 0.4108 0.818 0.021 Uiso calc R 1 1
Cl Cl1 0.72959(3) 0.78522(4) 0.89821(2) 0.02018(12) Uani d . 1 1

loop_
_atom_site_aniso_label
_atom_site_aniso_U_11
_atom_site_aniso_U_22
_atom_site_aniso_U_33
_atom_site_aniso_U_12
_atom_site_aniso_U_13
_atom_site_aniso_U_23
C1 0.0142(7) 0.0167(7) 0.0124(7) 0.0004(6) 0.0059(6) 0.0021(6)
C2 0.0125(7) 0.0110(7) 0.0142(7) 0.0021(5) 0.0064(6) 0.0036(5)
C3 0.0134(7) 0.0122(7) 0.0170(7) -0.0001(6) 0.0064(6) 0.0020(6)
C4 0.0191(7) 0.0134(7) 0.0168(7) 0.0053(6) 0.0100(6) 0.0053(6)
C5 0.0259(8) 0.0171(7) 0.0212(8) 0.0033(6) 0.0129(7) -0.0001(6)
C6 0.0348(9) 0.0253(9) 0.0221(8) 0.0093(7) 0.0186(7) 0.0019(7)
C7 0.0273(9) 0.0406(10) 0.0267(8) 0.0135(8) 0.0209(8) 0.0093(8)
C8 0.0184(8) 0.0441(10) 0.0214(8) 0.0068(7) 0.0122(7) 0.0075(7)
C9 0.0188(9) 0.1013(19) 0.0341(10) -0.0071(10) 0.0188(8) -0.0086(11)
C10 0.0157(7) 0.0236(8) 0.0155(7) 0.0050(6) 0.0089(6) 0.0058(6)
C11 0.0124(7) 0.0129(7) 0.0138(7) -0.0008(5) 0.0064(6) -0.0002(6)
C12 0.0146(7) 0.0101(7) 0.0176(7) -0.0012(5) 0.0088(6) -0.0041(5)
C13 0.0124(7) 0.0160(7) 0.0173(7) 0.0009(6) 0.0087(6) -0.0039(6)
C14 0.0129(7) 0.0180(7) 0.0215(7) -0.0008(6) 0.0102(6) -0.0027(6)
C15 0.0188(7) 0.0232(8) 0.0211(7) 0.0056(6) 0.0118(6) 0.0041(6)
C16 0.0125(7) 0.0302(9) 0.0201(8) 0.0047(6) 0.0064(6) -0.0008(7)
C17 0.0122(7) 0.0241(8) 0.0299(8) -0.0023(6) 0.0098(7) -0.0041(7)
C18 0.0162(7) 0.0179(7) 0.0251(8) 0.0001(6) 0.0112(6) 0.0003(6)
C19 0.0166(7) 0.0146(7) 0.0179(7) -0.0029(6) 0.0099(6) -0.0041(6)
C20 0.0195(8) 0.0251(8) 0.0243(8) -0.0009(6) 0.0142(7) -0.0052(7)
C21 0.0265(8) 0.0354(10) 0.0268(8) -0.0073(7) 0.0210(7) -0.0067(7)
C22 0.0304(9) 0.0258(8) 0.0198(8) -0.0097(7) 0.0160(7) -0.0023(7)
C23 0.0229(8) 0.0172(7) 0.0176(7) -0.0027(6) 0.0102(6) -0.0012(6)
C24 0.0164(7) 0.0139(7) 0.0149(7) -0.0037(6) 0.0090(6) -0.0045(6)
N1 0.0126(6) 0.0272(7) 0.0156(6) 0.0003(5) 0.0071(5) 0.0034(5)
N2 0.0113(6) 0.0122(6) 0.0172(6) 0.0008(5) 0.0069(5) 0.0003(5)
N3 0.0198(6) 0.0148(6) 0.0255(7) 0.0062(5) 0.0166(6) 0.0058(5)
Cl1 0.01497(19) 0.0289(2) 0.01610(19) -0.00583(15) 0.00722(15) -0.00646(15)

loop_
_atom_type_symbol
_atom_type_description
_atom_type_scat_dispersion_real
_atom_type_scat_dispersion_imag
_atom_type_scat_source
C C 0.0033 0.0016 'International Tables Vol C Tables 4.2.6.8 and 6.1.1.4'
H H 0 0 'International Tables Vol C Tables 4.2.6.8 and 6.1.1.4'
N N 0.0061 0.0033 'International Tables Vol C Tables 4.2.6.8 and 6.1.1.4'
Cl Cl 0.1484 0.1585 'International Tables Vol C Tables 4.2.6.8 and 6.1.1.4'

loop_
_geom_angle_atom_site_label_1
_geom_angle_atom_site_label_2
_geom_angle_atom_site_label_3
_geom_angle
N1 C1 C2 126.42(13)
N1 C1 Cl1 114.91(11)
C2 C1 Cl1 118.67(10)
C3 C2 C1 115.65(12)
C3 C2 C11 120.34(12)
C1 C2 C11 123.96(12)
C2 C3 C4 121.16(13)
C2 C3 H3 119.4
C4 C3 H3 119.4
C10 C4 C3 117.58(13)
C10 C4 C5 119.81(13)
C3 C4 C5 122.59(14)
C6 C5 C4 120.01(15)
C6 C5 H5 120
C4 C5 H5 120
C5 C6 C7 119.94(14)
C5 C6 H6 120
C7 C6 H6 120
C8 C7 C6 122.67(14)
C8 C7 H7 118.7
C6 C7 H7 118.7
C7 C8 C10 117.71(15)
C7 C8 C9 122.46(14)
C10 C8 C9 119.83(15)
C8 C9 H9A 109.5
C8 C9 H9B 109.5
H9A C9 H9B 109.5
C8 C9 H9C 109.5
H9A C9 H9C 109.5
H9B C9 H9C 109.5
N1 C10 C4 121.56(12)
N1 C10 C8 118.58(14)
C4 C10 C8 119.85(14)
N3 C11 N2 110.52(11)
N3 C11 C2 109.11(11)
N2 C11 C2 110.92(11)
N3 C11 H11 108.7
N2 C11 H11 108.7
C2 C11 H11 108.7
N2 C12 C19 122.44(13)
N2 C12 C13 117.27(12)
C19 C12 C13 120.16(12)
C14 C13 C18 118.39(13)
C14 C13 C12 120.11(12)
C18 C13 C12 121.44(13)
C15 C14 C13 121.05(13)
C15 C14 H14 119.5
C13 C14 H14 119.5
C14 C15 C16 120.21(14)
C14 C15 H15 119.9
C16 C15 H15 119.9
C17 C16 C15 119.22(14)
C17 C16 H16 120.4
C15 C16 H16 120.4
C16 C17 C18 120.96(14)
C16 C17 H17 119.5
C18 C17 H17 119.5
C17 C18 C13 120.16(14)
C17 C18 H18 119.9
C13 C18 H18 119.9
C20 C19 C24 118.54(13)
C20 C19 C12 125.02(13)
C24 C19 C12 116.21(12)
C21 C20 C19 120.35(15)
C21 C20 H20 119.8
C19 C20 H20 119.8
C20 C21 C22 120.36(13)
C20 C21 H21 119.8
C22 C21 H21 119.8
C23 C22 C21 120.51(14)
C23 C22 H22 119.7
C21 C22 H22 119.7
C22 C23 C24 119.53(14)
C22 C23 H23 120.2
C24 C23 H23 120.2
N3 C24 C23 122.85(13)
N3 C24 C19 116.63(12)
C23 C24 C19 120.51(13)
C1 N1 C10 117.61(12)
C12 N2 C11 114.49(11)
C24 N3 C11 115.21(11)
C24 N3 H3N 122.4
C11 N3 H3N 122.4

loop_
_geom_bond_atom_site_label_1
_geom_bond_atom_site_label_2
_geom_bond_distance
C1 N1 1.2981(18)
C1 C2 1.4151(19)
C1 Cl1 1.7580(14)
C2 C3 1.366(2)
C2 C11 1.5118(18)
C3 C4 1.4129(19)
C3 H3 0.93
C4 C10 1.411(2)
C4 C5 1.414(2)
C5 C6 1.363(2)
C5 H5 0.93
C6 C7 1.402(2)
C6 H6 0.93
C7 C8 1.376(2)
C7 H7 0.93
C8 C10 1.427(2)
C8 C9 1.500(3)
C9 H9A 0.96
C9 H9B 0.96
C9 H9C 0.96
C10 N1 1.3704(19)
C11 N3 1.4437(18)
C11 N2 1.4681(18)
C11 H11 0.98
C12 N2 1.2924(17)
C12 C19 1.475(2)
C12 C13 1.487(2)
C13 C14 1.392(2)
C13 C18 1.396(2)
C14 C15 1.380(2)
C14 H14 0.93
C15 C16 1.386(2)
C15 H15 0.93
C16 C17 1.379(2)
C16 H16 0.93
C17 C18 1.385(2)
C17 H17 0.93
C18 H18 0.93
C19 C20 1.4017(19)
C19 C24 1.402(2)
C20 C21 1.379(2)
C20 H20 0.93
C21 C22 1.385(2)
C21 H21 0.93
C22 C23 1.379(2)
C22 H22 0.93
C23 C24 1.395(2)
C23 H23 0.93
C24 N3 1.3753(17)
N3 H3N 0.86

loop_
_geom_hbond_atom_site_label_D
_geom_hbond_atom_site_label_H
_geom_hbond_atom_site_label_A
_geom_hbond_site_symmetry_A
_geom_hbond_distance_DH
_geom_hbond_distance_HA
_geom_hbond_distance_DA
_geom_hbond_angle_DHA
_geom_hbond_publ_flag
N3 H3N N2 2_646 0.8600 2.2600 3.0998(18) 165.00 yes
C11 H11 Cl1 . 0.9800 2.5800 3.1166(16) 115.00 ?

loop_
_geom_torsion_atom_site_label_1
_geom_torsion_atom_site_label_2
_geom_torsion_atom_site_label_3
_geom_torsion_atom_site_label_4
_geom_torsion
N1 C1 C2 C3 0.8(2)
Cl1 C1 C2 C3 -178.49(10)
N1 C1 C2 C11 178.55(13)
Cl1 C1 C2 C11 -0.74(19)
C1 C2 C3 C4 -0.7(2)
C11 C2 C3 C4 -178.50(12)
C2 C3 C4 C10 0.1(2)
C2 C3 C4 C5 -178.31(13)
C10 C4 C5 C6 -0.1(2)
C3 C4 C5 C6 178.33(14)
C4 C5 C6 C7 0.9(2)
C5 C6 C7 C8 -1.0(3)
C6 C7 C8 C10 0.3(3)
C6 C7 C8 C9 -178.86(18)
C3 C4 C10 N1 0.4(2)
C5 C4 C10 N1 178.87(13)
C3 C4 C10 C8 -179.12(14)
C5 C4 C10 C8 -0.6(2)
C7 C8 C10 N1 -179.01(14)
C9 C8 C10 N1 0.2(2)
C7 C8 C10 C4 0.5(2)
C9 C8 C10 C4 179.71(17)
C3 C2 C11 N3 71.53(16)
C1 C2 C11 N3 -106.12(15)
C3 C2 C11 N2 -50.45(17)
C1 C2 C11 N2 131.90(14)
N2 C12 C13 C14 -34.96(19)
C19 C12 C13 C14 149.12(13)
N2 C12 C13 C18 142.19(14)
C19 C12 C13 C18 -33.73(19)
C18 C13 C14 C15 0.4(2)
C12 C13 C14 C15 177.67(13)
C13 C14 C15 C16 -0.4(2)
C14 C15 C16 C17 0.4(2)
C15 C16 C17 C18 -0.6(2)
C16 C17 C18 C13 0.7(2)
C14 C13 C18 C17 -0.6(2)
C12 C13 C18 C17 -177.81(13)
N2 C12 C19 C20 163.29(14)
C13 C12 C19 C20 -21.0(2)
N2 C12 C19 C24 -22.4(2)
C13 C12 C19 C24 153.26(13)
C24 C19 C20 C21 -3.3(2)
C12 C19 C20 C21 170.81(14)
C19 C20 C21 C22 -0.5(2)
C20 C21 C22 C23 2.9(2)
C21 C22 C23 C24 -1.3(2)
C22 C23 C24 N3 178.18(14)
C22 C23 C24 C19 -2.6(2)
C20 C19 C24 N3 -175.84(13)
C12 C19 C24 N3 9.50(19)
C20 C19 C24 C23 4.9(2)
C12 C19 C24 C23 -169.73(13)
C2 C1 N1 C10 -0.3(2)
Cl1 C1 N1 C10 178.99(10)
C4 C10 N1 C1 -0.3(2)
C8 C10 N1 C1 179.22(14)
C19 C12 N2 C11 -5.44(19)
C13 C12 N2 C11 178.74(12)
N3 C11 N2 C12 42.97(16)
C2 C11 N2 C12 164.12(12)
C23 C24 N3 C11 -151.84(13)
C19 C24 N3 C11 28.95(18)
N2 C11 N3 C24 -56.16(15)
C2 C11 N3 C24 -178.38(12)
